data_7202908
loop_
_publ_author_name
'Jakob, Stefanie'
'M\"uller, Helen'
'Johrendt, Dirk'
'Altmannshofer, Sandra'
'Scherer, Wolfgang'
'Rayaprol, Sudhindra'
'P\"ottgen, Rainer'

_publ_section_title
;
 Structural and magnetic transitions in the Mott insulator GaNb4S8
;
_journal_issue 36
_journal_name_full 'Journal of Materials Chemistry'
_journal_page_first 3833
_journal_paper_doi 10.1039/b704943a
_journal_volume 17
_journal_year 2007
_chemical_formula_moiety 'Ga Nb4 S8'
_chemical_formula_sum 'Ga Nb4 S8'
_chemical_formula_weight 697.84
_chemical_name_systematic
;
?
;
_space_group_IT_number 113
_symmetry_cell_setting tetragonal
_symmetry_space_group_name_Hall 'P -4 2ab'
_symmetry_space_group_name_H-M 'P -4 21 m'
_atom_sites_solution_hydrogens none
_atom_sites_solution_primary direct
_atom_sites_solution_secondary difmap
_audit_creation_method SHELXL-97
_cell_angle_alpha 90.00
_cell_angle_beta 90.00
_cell_angle_gamma 90.00
_cell_formula_units_Z 4
_cell_length_a 9.9917(14)
_cell_length_b 9.9917(14)
_cell_length_c 9.978(2)
_cell_measurement_reflns_used 11656
_cell_measurement_temperature 20(2)
_cell_measurement_theta_max 66.61
_cell_measurement_theta_min 5.7
_cell_volume 996.1(3)
_computing_cell_refinement 'EVAL-14 (Duisenberg, 2003)'
_computing_data_collection 'FD345 (Weber, 2004)'
_computing_data_reduction 'EVAL-14 (Duisenberg, 2003)'
_computing_molecular_graphics Diamond
_computing_structure_refinement 'SHELXL-97 (Sheldrick, 1997)'
_computing_structure_solution 'SHELXS-97 (Sheldrick, 1990)'
_diffrn_ambient_temperature 20.0(1)
_diffrn_measured_fraction_theta_full 0.964
_diffrn_measured_fraction_theta_max 0.964
_diffrn_measurement_device_type 'HUBER 4 circle diffractometer'
_diffrn_measurement_method 'rotating measurement'
_diffrn_radiation_monochromator graphite
_diffrn_radiation_source 'rotating anode FR 591 Bruker'
_diffrn_radiation_type MoK\a
_diffrn_radiation_wavelength 0.71073
_diffrn_reflns_av_R_equivalents 0.0667
_diffrn_reflns_av_sigmaI/netI 0.0338
_diffrn_reflns_limit_h_max 12
_diffrn_reflns_limit_h_min -12
_diffrn_reflns_limit_k_max 15
_diffrn_reflns_limit_k_min -15
_diffrn_reflns_limit_l_max 15
_diffrn_reflns_limit_l_min -15
_diffrn_reflns_number 11656
_diffrn_reflns_theta_full 33.30
_diffrn_reflns_theta_max 33.30
_diffrn_reflns_theta_min 4.56
_diffrn_standards_decay_% 0
_diffrn_standards_interval_count 0
_diffrn_standards_interval_time 0
_diffrn_standards_number 0
_exptl_absorpt_coefficient_mu 8.744
_exptl_absorpt_correction_T_max 0.167
_exptl_absorpt_correction_T_min 0.096
_exptl_absorpt_correction_type empirical
_exptl_absorpt_process_details 'using program MULABS'
_exptl_crystal_colour 'dark grey'
_exptl_crystal_colour_lustre metallic
_exptl_crystal_density_diffrn 4.653
_exptl_crystal_density_method 'not measured'
_exptl_crystal_description cube
_exptl_crystal_F_000 1292
_exptl_crystal_size_max 0.1
_exptl_crystal_size_mid 0.085
_exptl_crystal_size_min 0.07
_refine_diff_density_max 1.054
_refine_diff_density_min -1.015
_refine_diff_density_rms 0.172
_refine_ls_abs_structure_details 'Flack H D (1983), Acta Cryst. A39, 876-881'
_refine_ls_abs_structure_Flack -0.005(18)
_refine_ls_extinction_method none
_refine_ls_goodness_of_fit_ref 1.145
_refine_ls_hydrogen_treatment none
_refine_ls_matrix_type full
_refine_ls_number_parameters 54
_refine_ls_number_reflns 2003
_refine_ls_number_restraints 0
_refine_ls_restrained_S_all 1.145
_refine_ls_R_factor_all 0.0273
_refine_ls_R_factor_gt 0.0265
_refine_ls_shift/su_max 0.033
_refine_ls_shift/su_mean 0.013
_refine_ls_structure_factor_coef Fsqd
_refine_ls_weighting_details 'calc w=1/[\s^2^(Fo^2^)+(0.0221P)^2^+2.4816P] where P=(Fo^2^+2Fc^2^)/3'
_refine_ls_weighting_scheme calc
_refine_ls_wR_factor_gt 0.0778
_refine_ls_wR_factor_ref 0.0790
_reflns_number_gt 1975
_reflns_number_total 2003
_reflns_threshold_expression >2sigma(I)
_cod_data_source_file b704943a.txt
_cod_data_source_block GaNb4S8_20K
_cod_database_code 7202908

loop_
_symmetry_equiv_pos_as_xyz
'x, y, z'
'-x, -y, z'
'y, -x, -z'
'-y, x, -z'
'-x+1/2, y+1/2, -z'
'x+1/2, -y+1/2, -z'
'-y+1/2, -x+1/2, z'
'y+1/2, x+1/2, z'

loop_
_atom_site_label
_atom_site_type_symbol
_atom_site_fract_x
_atom_site_fract_y
_atom_site_fract_z
_atom_site_U_iso_or_equiv
_atom_site_adp_type
_atom_site_occupancy
_atom_site_symmetry_multiplicity
_atom_site_calc_flag
_atom_site_refinement_flags
_atom_site_disorder_assembly
_atom_site_disorder_group
Nb1 Nb 0.85775(6) 0.85268(6) 0.64574(12) 0.00368(18) Uani 1 1 d . . .
Nb2 Nb 0.85508(6) 0.64492(6) 0.85010(12) 0.00308(19) Uani 1 2 d S . .
Nb3 Nb 0.64271(7) 0.85729(7) 0.86007(12) 0.0040(2) Uani 1 2 d S . .
Ga Ga 0.75120(4) 0.74880(4) 0.24980(12) 0.00329(13) Uani 1 2 d S . .
S11 S 0.88556(19) 0.61444(19) 0.6122(2) 0.00438(19) Uani 1 2 d S . .
S12 S 0.61810(19) 0.88190(19) 0.6217(2) 0.00438(19) Uani 1 2 d S . .
S13 S 0.8821(2) 0.8846(2) 0.8823(3) 0.00438(19) Uani 1 1 d . . .
S21 S 0.88394(18) 0.88217(18) 0.3819(3) 0.00388(19) Uani 1 1 d . . .
S22 S 0.8829(2) 0.6171(2) 0.1137(3) 0.00388(19) Uani 1 2 d S . .
S23 S 0.6163(2) 0.8837(2) 0.1202(3) 0.00388(19) Uani 1 2 d S . .

loop_
_atom_site_aniso_label
_atom_site_aniso_U_11
_atom_site_aniso_U_22
_atom_site_aniso_U_33
_atom_site_aniso_U_23
_atom_site_aniso_U_13
_atom_site_aniso_U_12
Nb1 0.0022(3) 0.0026(3) 0.0062(4) 0.0002(2) -0.0012(2) -0.0003(3)
Nb2 0.0027(3) 0.0027(3) 0.0038(3) -0.00005(19) 0.00005(19) -0.0004(3)
Nb3 0.0036(3) 0.0036(3) 0.0049(3) -0.0002(2) 0.0002(2) 0.0002(4)
Ga 0.0015(6) 0.0015(6) 0.0069(12) 0.00002(11) -0.00002(11) -0.0003(4)
S11 0.0036(5) 0.0036(5) 0.0060(9) 0.00003(14) -0.00003(14) 0.0000(6)
S12 0.0036(5) 0.0036(5) 0.0060(9) 0.00003(14) -0.00003(14) 0.0000(6)
S13 0.0036(5) 0.0036(5) 0.0060(9) 0.00003(14) -0.00003(14) 0.0000(6)
S21 0.0033(7) 0.0037(7) 0.0046(11) -0.0014(4) -0.0012(4) 0.0008(6)
S22 0.0033(7) 0.0037(7) 0.0046(11) -0.0014(4) -0.0012(4) 0.0008(6)
S23 0.0033(7) 0.0037(7) 0.0046(11) -0.0014(4) -0.0012(4) 0.0008(6)

loop_
_atom_type_symbol
_atom_type_description
_atom_type_scat_dispersion_real
_atom_type_scat_dispersion_imag
_atom_type_scat_source
S S 0.1246 0.1234 'International Tables Vol C Tables 4.2.6.8 and 6.1.1.4'
Ga Ga 0.2307 1.6083 'International Tables Vol C Tables 4.2.6.8 and 6.1.1.4'
Nb Nb -2.0727 0.6215 'International Tables Vol C Tables 4.2.6.8 and 6.1.1.4'

loop_
_geom_angle_atom_site_label_1
_geom_angle_atom_site_label_2
_geom_angle_atom_site_label_3
_geom_angle
_geom_angle_site_symmetry_1
_geom_angle_site_symmetry_3
_geom_angle_publ_flag
S13 Nb1 S11 104.81(6) . . ?
S13 Nb1 S12 100.48(6) . . ?
S11 Nb1 S12 102.61(10) . . ?
S13 Nb1 S21 89.26(12) . 4_756 ?
S11 Nb1 S21 89.36(6) . 4_756 ?
S12 Nb1 S21 161.93(6) . 4_756 ?
S13 Nb1 S21 87.77(11) . 3_576 ?
S11 Nb1 S21 161.69(7) . 3_576 ?
S12 Nb1 S21 87.77(5) . 3_576 ?
S21 Nb1 S21 77.35(8) 4_756 3_576 ?
S13 Nb1 S21 161.86(10) . . ?
S11 Nb1 S21 87.76(9) . . ?
S12 Nb1 S21 89.20(8) . . ?
S21 Nb1 S21 77.66(8) 4_756 . ?
S21 Nb1 S21 77.22(8) 3_576 . ?
S13 Nb1 Nb2 53.49(6) . . ?
S11 Nb1 Nb2 52.86(6) . . ?
S12 Nb1 Nb2 98.40(4) . . ?
S21 Nb1 Nb2 99.62(5) 4_756 . ?
S21 Nb1 Nb2 141.26(12) 3_576 . ?
S21 Nb1 Nb2 140.61(7) . . ?
S13 Nb1 Nb1 99.56(8) . 7_665 ?
S11 Nb1 Nb1 52.09(4) . 7_665 ?
S12 Nb1 Nb1 52.17(4) . 7_665 ?
S21 Nb1 Nb1 141.46(5) 4_756 7_665 ?
S21 Nb1 Nb1 139.93(5) 3_576 7_665 ?
S21 Nb1 Nb1 98.50(6) . 7_665 ?
Nb2 Nb1 Nb1 59.28(3) . 7_665 ?
S13 Nb1 Nb3 51.29(6) . . ?
S11 Nb1 Nb3 101.18(4) . . ?
S12 Nb1 Nb3 50.79(5) . . ?
S21 Nb1 Nb3 140.51(12) 4_756 . ?
S21 Nb1 Nb3 97.07(5) 3_576 . ?
S21 Nb1 Nb3 139.96(7) . . ?
Nb2 Nb1 Nb3 60.66(6) . . ?
Nb1 Nb1 Nb3 60.64(3) 7_665 . ?
S11 Nb2 S13 103.90(9) . . ?
S11 Nb2 S13 103.90(9) . 7_665 ?
S13 Nb2 S13 101.62(12) . 7_665 ?
S11 Nb2 S23 88.40(10) . 4_756 ?
S13 Nb2 S23 88.96(7) . 4_756 ?
S13 Nb2 S23 161.11(7) 7_665 4_756 ?
S11 Nb2 S23 88.40(10) . 3_566 ?
S13 Nb2 S23 161.11(7) . 3_566 ?
S13 Nb2 S23 88.96(7) 7_665 3_566 ?
S23 Nb2 S23 76.93(10) 4_756 3_566 ?
S11 Nb2 S22 161.21(11) . 1_556 ?
S13 Nb2 S22 87.75(11) . 1_556 ?
S13 Nb2 S22 87.76(11) 7_665 1_556 ?
S23 Nb2 S22 76.96(7) 4_756 1_556 ?
S23 Nb2 S22 76.96(7) 3_566 1_556 ?
S11 Nb2 Nb1 53.09(5) . 7_665 ?
S13 Nb2 Nb1 100.42(5) . 7_665 ?
S13 Nb2 Nb1 52.33(8) 7_665 7_665 ?
S23 Nb2 Nb1 141.47(10) 4_756 7_665 ?
S23 Nb2 Nb1 98.43(4) 3_566 7_665 ?
S22 Nb2 Nb1 140.06(7) 1_556 7_665 ?
S11 Nb2 Nb1 53.09(5) . . ?
S13 Nb2 Nb1 52.33(8) . . ?
S13 Nb2 Nb1 100.42(5) 7_665 . ?
S23 Nb2 Nb1 98.43(4) 4_756 . ?
S23 Nb2 Nb1 141.47(10) 3_566 . ?
S22 Nb2 Nb1 140.06(7) 1_556 . ?
Nb1 Nb2 Nb1 61.45(6) 7_665 . ?
S11 Nb2 Nb3 102.18(7) . . ?
S13 Nb2 Nb3 51.54(5) . . ?
S13 Nb2 Nb3 51.54(5) 7_665 . ?
S23 Nb2 Nb3 140.42(6) 4_756 . ?
S23 Nb2 Nb3 140.42(6) 3_566 . ?
S22 Nb2 Nb3 96.61(7) 1_556 . ?
Nb1 Nb2 Nb3 61.68(3) 7_665 . ?
Nb1 Nb2 Nb3 61.68(3) . . ?
S12 Nb3 S13 100.39(8) . . ?
S12 Nb3 S13 100.39(8) . 7_665 ?
S13 Nb3 S13 102.40(12) . 7_665 ?
S12 Nb3 S23 163.51(11) . 1_556 ?
S13 Nb3 S23 89.85(11) . 1_556 ?
S13 Nb3 S23 89.85(11) 7_665 1_556 ?
S12 Nb3 S22 89.28(10) . 3_576 ?
S13 Nb3 S22 88.62(7) . 3_576 ?
S13 Nb3 S22 163.64(6) 7_665 3_576 ?
S23 Nb3 S22 77.99(6) 1_556 3_576 ?
S12 Nb3 S22 89.28(10) . 4_656 ?
S13 Nb3 S22 163.64(6) . 4_656 ?
S13 Nb3 S22 88.62(7) 7_665 4_656 ?
S23 Nb3 S22 77.99(6) 1_556 4_656 ?
S22 Nb3 S22 78.26(10) 3_576 4_656 ?
S12 Nb3 Nb2 96.42(8) . . ?
S13 Nb3 Nb2 51.94(5) . . ?
S13 Nb3 Nb2 51.94(5) 7_665 . ?
S23 Nb3 Nb2 100.07(7) 1_556 . ?
S22 Nb3 Nb2 140.55(6) 3_576 . ?
S22 Nb3 Nb2 140.55(6) 4_656 . ?
S12 Nb3 Nb1 51.40(5) . . ?
S13 Nb3 Nb1 50.60(7) . . ?
S13 Nb3 Nb1 97.44(5) 7_665 . ?
S23 Nb3 Nb1 140.44(7) 1_556 . ?
S22 Nb3 Nb1 98.90(5) 3_576 . ?
S22 Nb3 Nb1 140.68(10) 4_656 . ?
Nb2 Nb3 Nb1 57.66(3) . . ?
S12 Nb3 Nb1 51.40(5) . 7_665 ?
S13 Nb3 Nb1 97.44(5) . 7_665 ?
S13 Nb3 Nb1 50.60(7) 7_665 7_665 ?
S23 Nb3 Nb1 140.44(7) 1_556 7_665 ?
S22 Nb3 Nb1 140.68(10) 3_576 7_665 ?
S22 Nb3 Nb1 98.90(5) 4_656 7_665 ?
Nb2 Nb3 Nb1 57.66(3) . 7_665 ?
Nb1 Nb3 Nb1 58.73(5) . 7_665 ?
S21 Ga S21 109.95(19) . 7_665 ?
S21 Ga S23 108.71(8) . . ?
S21 Ga S23 108.70(8) 7_665 . ?
S21 Ga S22 109.86(8) . . ?
S21 Ga S22 109.87(8) 7_665 . ?
S23 Ga S22 109.73(18) . . ?
Nb2 S11 Nb1 74.05(5) . . ?
Nb2 S11 Nb1 74.05(5) . 7_665 ?
Nb1 S11 Nb1 75.81(8) . 7_665 ?
Nb3 S12 Nb1 77.81(5) . . ?
Nb3 S12 Nb1 77.81(5) . 7_665 ?
Nb1 S12 Nb1 75.65(8) . 7_665 ?
Nb1 S13 Nb3 78.11(6) . . ?
Nb1 S13 Nb2 74.18(6) . . ?
Nb3 S13 Nb2 76.52(9) . . ?
Ga S21 Nb1 116.39(9) . 3_576 ?
Ga S21 Nb1 117.34(9) . 4_756 ?
Nb1 S21 Nb1 101.38(10) 3_576 4_756 ?
Ga S21 Nb1 116.53(14) . . ?
Nb1 S21 Nb1 101.60(8) 3_576 . ?
Nb1 S21 Nb1 100.94(8) 4_756 . ?
Ga S22 Nb3 116.82(7) . 4_756 ?
Ga S22 Nb3 116.81(7) . 3_566 ?
Nb3 S22 Nb3 100.58(12) 4_756 3_566 ?
Ga S22 Nb2 117.60(15) . 1_554 ?
Nb3 S22 Nb2 101.07(6) 4_756 1_554 ?
Nb3 S22 Nb2 101.07(6) 3_566 1_554 ?
Ga S23 Nb3 115.99(15) . 1_554 ?
Ga S23 Nb2 116.85(7) . 3_576 ?
Nb3 S23 Nb2 101.51(6) 1_554 3_576 ?
Ga S23 Nb2 116.86(7) . 4_656 ?
Nb3 S23 Nb2 101.51(6) 1_554 4_656 ?
Nb2 S23 Nb2 101.59(12) 3_576 4_656 ?

loop_
_geom_bond_atom_site_label_1
_geom_bond_atom_site_label_2
_geom_bond_distance
_geom_bond_site_symmetry_2
_geom_bond_publ_flag
Nb1 S13 2.394(3) . ?
Nb1 S11 2.4198(19) . ?
Nb1 S12 2.424(2) . ?
Nb1 S21 2.6318(18) 4_756 ?
Nb1 S21 2.6573(19) 3_576 ?
Nb1 S21 2.662(3) . ?
Nb1 Nb2 2.9099(10) . ?
Nb1 Nb1 2.9734(17) 7_665 ?
Nb1 Nb3 3.0319(10) . ?
Nb2 S11 2.412(2) . ?
Nb2 S13 2.431(2) . ?
Nb2 S13 2.431(2) 7_665 ?
Nb2 S23 2.643(2) 4_756 ?
Nb2 S23 2.643(2) 3_566 ?
Nb2 S22 2.660(3) 1_556 ?
Nb2 Nb1 2.9099(10) 7_665 ?
Nb2 Nb3 3.0025(19) . ?
Nb3 S12 2.404(2) . ?
Nb3 S13 2.418(2) . ?
Nb3 S13 2.418(2) 7_665 ?
Nb3 S23 2.622(3) 1_556 ?
Nb3 S22 2.621(2) 3_576 ?
Nb3 S22 2.621(2) 4_656 ?
Nb3 Nb1 3.0318(10) 7_665 ?
Ga S21 2.296(2) . ?
Ga S21 2.296(2) 7_665 ?
Ga S23 2.303(2) . ?
Ga S22 2.304(2) . ?
S11 Nb1 2.4198(19) 7_665 ?
S12 Nb1 2.424(2) 7_665 ?
S21 Nb1 2.6318(18) 3_576 ?
S21 Nb1 2.6573(18) 4_756 ?
S22 Nb3 2.621(2) 4_756 ?
S22 Nb3 2.621(2) 3_566 ?
S22 Nb2 2.660(3) 1_554 ?
S23 Nb3 2.622(3) 1_554 ?
S23 Nb2 2.643(2) 3_576 ?
S23 Nb2 2.643(2) 4_656 ?
